data_4089139
loop_
_publ_author_name
'Shih, Wei-Chun'
'Ozerov, Oleg V.'

_publ_section_title
;
 Synthesis and Characterization of PBP Pincer Iridium Complexes and Their
 Application in Alkane Transfer Dehydrogenation
;
_journal_issue 1
_journal_name_full Organometallics
_journal_page_first 228
_journal_paper_doi 10.1021/acs.organomet.6b00762
_journal_volume 36
_journal_year 2016
_chemical_formula_moiety 'C26 H36 B Ir O2 P2'
_chemical_formula_sum 'C26 H36 B Ir O2 P2'
_chemical_formula_weight 645.50
_space_group_crystal_system monoclinic
_space_group_IT_number 14
_space_group_name_Hall '-P 2ybc'
_space_group_name_H-M_alt 'P 1 21/c 1'
_atom_sites_solution_hydrogens geom
_audit_creation_date 2016-01-22
_audit_creation_method
;
Olex2 1.2-beta
(compiled 2015.11.10 svn.r3248 for OlexSys, GUI svn.r5133)
;
_cell_angle_alpha 90
_cell_angle_beta 105.593(7)
_cell_angle_gamma 90
_cell_formula_units_Z 4
_cell_length_a 11.512(7)
_cell_length_b 15.357(10)
_cell_length_c 15.506(10)
_cell_measurement_reflns_used 9924
_cell_measurement_temperature 150.15
_cell_measurement_theta_max 29.087
_cell_measurement_theta_min 2.265
_cell_volume 2640(3)
_computing_cell_refinement 'SAINT v8.27A (Bruker, 2012)'
_computing_data_reduction 'SAINT v8.27A (Bruker, 2012)'
_computing_molecular_graphics 'Olex2 (Dolomanov et al., 2009)'
_computing_publication_material 'Olex2 (Dolomanov et al., 2009)'
_computing_structure_refinement 'XL (Sheldrick, 2008)'
_diffrn_ambient_temperature 150.15
_diffrn_measured_fraction_theta_full 1.000
_diffrn_measured_fraction_theta_max 0.950
_diffrn_measurement_device_type 'Bruker APEX-II CCD'
_diffrn_measurement_method '\f and \w scans'
_diffrn_radiation_monochromator graphite
_diffrn_radiation_type MoK\a
_diffrn_radiation_wavelength 0.71073
_diffrn_reflns_av_R_equivalents 0.0618
_diffrn_reflns_av_unetI/netI 0.0468
_diffrn_reflns_Laue_measured_fraction_full 1.000
_diffrn_reflns_Laue_measured_fraction_max 0.950
_diffrn_reflns_limit_h_max 15
_diffrn_reflns_limit_h_min -15
_diffrn_reflns_limit_k_max 21
_diffrn_reflns_limit_k_min -21
_diffrn_reflns_limit_l_max 20
_diffrn_reflns_limit_l_min -20
_diffrn_reflns_number 32325
_diffrn_reflns_point_group_measured_fraction_full 1.000
_diffrn_reflns_point_group_measured_fraction_max 0.950
_diffrn_reflns_theta_full 25.242
_diffrn_reflns_theta_max 29.580
_diffrn_reflns_theta_min 1.837
_diffrn_standards_number 0
_exptl_absorpt_coefficient_mu 5.198
_exptl_absorpt_correction_T_max 0.4321
_exptl_absorpt_correction_T_min 0.2627
_exptl_absorpt_correction_type multi-scan
_exptl_absorpt_process_details
;
SADABS-2014/3 (Bruker,2014/3) was used for absorption correction.
wR2(int) was 0.1398 before and 0.0783 after correction.
The Ratio of minimum to maximum transmission is 0.6080.
The \l/2 correction factor is Not present.
;
_exptl_crystal_colour red
_exptl_crystal_colour_primary red
_exptl_crystal_density_diffrn 1.624
_exptl_crystal_description plate
_exptl_crystal_F_000 1280
_exptl_crystal_size_max 0.2
_exptl_crystal_size_mid 0.16
_exptl_crystal_size_min 0.04
_refine_diff_density_max 0.980
_refine_diff_density_min -1.223
_refine_diff_density_rms 0.134
_refine_ls_extinction_method none
_refine_ls_goodness_of_fit_ref 1.052
_refine_ls_hydrogen_treatment constr
_refine_ls_matrix_type full
_refine_ls_number_parameters 297
_refine_ls_number_reflns 7040
_refine_ls_number_restraints 0
_refine_ls_restrained_S_all 1.052
_refine_ls_R_factor_all 0.0354
_refine_ls_R_factor_gt 0.0283
_refine_ls_shift/su_max 0.002
_refine_ls_shift/su_mean 0.000
_refine_ls_structure_factor_coef Fsqd
_refine_ls_weighting_details 'w=1/[\s^2^(Fo^2^)+(0.0296P)^2^] where P=(Fo^2^+2Fc^2^)/3'
_refine_ls_weighting_scheme calc
_refine_ls_wR_factor_gt 0.0675
_refine_ls_wR_factor_ref 0.0707
_reflns_Friedel_coverage 0.000
_reflns_number_gt 6056
_reflns_number_total 7040
_reflns_threshold_expression 'I > 2\s(I)'
_cod_data_source_file om6b00762_si_002.cif
_cod_data_source_block 6
_cod_original_cell_volume 2641(3)
_cod_database_code 4089139
_shelxl_version_number 2014-3
_shelx_space_group_comment
;
The symmetry employed for this shelxl refinement is uniquely defined
by the following loop, which should always be used as a source of
symmetry information in preference to the above space-group names.
They are only intended as comments.
;
_shelx_estimated_absorpt_t_max 0.819
_shelx_estimated_absorpt_t_min 0.423
_olex2_refinement_description
;
1. Fixed Uiso
 At 1.2 times of:
  All C(H) groups
 At 1.5 times of:
  All C(H,H,H) groups
2.a Ternary CH refined with riding coordinates:
 C21(H21), C18(H18), C15(H15), C24(H24)
2.b Aromatic/amide H refined with riding coordinates:
 C5(H5), C6(H6), C7(H7), C8(H8), C14(H14), C13(H13), C12(H12), C11(H11)
2.c Idealised Me refined as rotating group:
 C20(H20A,H20B,H20C), C19(H19A,H19B,H19C), C17(H17A,H17B,H17C), C16(H16A,H16B,
 H16C), C22(H22A,H22B,H22C), C23(H23A,H23B,H23C), C25(H25A,H25B,H25C), C26(H26A,
 H26B,H26C)
;
_olex2_submission_special_instructions 'No special instructions were received'

loop_
_space_group_symop_operation_xyz
'x, y, z'
'-x, y+1/2, -z+1/2'
'-x, -y, -z'
'x, -y-1/2, z-1/2'

loop_
_atom_site_label
_atom_site_type_symbol
_atom_site_fract_x
_atom_site_fract_y
_atom_site_fract_z
_atom_site_U_iso_or_equiv
_atom_site_adp_type
_atom_site_occupancy
_atom_site_site_symmetry_order
_atom_site_calc_flag
_atom_site_refinement_flags_posn
Ir1 Ir 0.79219(2) -0.04377(2) 0.24406(2) 0.01982(5) Uani 1 1 d .
O1 O 0.9924(2) -0.10373(18) 0.40788(16) 0.0446(6) Uani 1 1 d .
B1 B 0.6437(3) 0.0323(2) 0.1693(2) 0.0199(6) Uani 1 1 d .
C1 C 0.9183(3) -0.0851(2) 0.3451(2) 0.0309(7) Uani 1 1 d .
P1 P 0.88849(7) 0.08846(5) 0.24697(5) 0.02282(16) Uani 1 1 d .
P2 P 0.63633(7) -0.10413(5) 0.29026(5) 0.02194(16) Uani 1 1 d .
O2 O 0.7829(3) -0.13820(17) 0.07073(16) 0.0500(8) Uani 1 1 d .
C2 C 0.7900(3) -0.1041(2) 0.1374(2) 0.0304(7) Uani 1 1 d .
C3 C 0.6678(3) 0.12800(19) 0.13830(19) 0.0225(6) Uani 1 1 d .
C4 C 0.7850(3) 0.1618(2) 0.1720(2) 0.0245(6) Uani 1 1 d .
C5 C 0.8175(3) 0.2447(2) 0.1485(2) 0.0328(7) Uani 1 1 d .
H5 H 0.8973 0.2657 0.1725 0.039 Uiso 1 1 calc R
C6 C 0.7324(3) 0.2955(2) 0.0899(2) 0.0346(8) Uani 1 1 d .
H6 H 0.7536 0.3518 0.0737 0.042 Uiso 1 1 calc R
C7 C 0.6169(3) 0.2645(2) 0.0550(2) 0.0331(8) Uani 1 1 d .
H7 H 0.5592 0.2991 0.0140 0.040 Uiso 1 1 calc R
C8 C 0.5844(3) 0.1827(2) 0.0797(2) 0.0298(7) Uani 1 1 d .
H8 H 0.5037 0.1633 0.0563 0.036 Uiso 1 1 calc R
C9 C 0.5132(3) -0.01063(19) 0.14693(18) 0.0211(6) Uani 1 1 d .
C10 C 0.4985(3) -0.0767(2) 0.20644(19) 0.0227(6) Uani 1 1 d .
C14 C 0.4115(3) 0.0096(2) 0.0768(2) 0.0254(6) Uani 1 1 d .
H14 H 0.4181 0.0526 0.0344 0.030 Uiso 1 1 calc R
C13 C 0.3014(3) -0.0315(2) 0.0676(2) 0.0303(7) Uani 1 1 d .
H13 H 0.2345 -0.0170 0.0187 0.036 Uiso 1 1 calc R
C12 C 0.2887(3) -0.0935(2) 0.1292(2) 0.0317(7) Uani 1 1 d .
H12 H 0.2126 -0.1202 0.1240 0.038 Uiso 1 1 calc R
C11 C 0.3877(3) -0.1163(2) 0.1985(2) 0.0305(7) Uani 1 1 d .
H11 H 0.3797 -0.1592 0.2407 0.037 Uiso 1 1 calc R
C21 C 0.6270(3) -0.2246(2) 0.2959(2) 0.0334(7) Uani 1 1 d .
H21 H 0.5485 -0.2393 0.3086 0.040 Uiso 1 1 calc R
C20 C 0.8193(3) 0.1707(2) 0.3842(2) 0.0371(8) Uani 1 1 d .
H20A H 0.7777 0.2173 0.3446 0.056 Uiso 1 1 calc GR
H20B H 0.8423 0.1916 0.4462 0.056 Uiso 1 1 calc GR
H20C H 0.7654 0.1205 0.3793 0.056 Uiso 1 1 calc GR
C19 C 1.0175(4) 0.2211(3) 0.3664(3) 0.0451(10) Uani 1 1 d .
H19A H 1.0902 0.2033 0.3496 0.068 Uiso 1 1 calc GR
H19B H 1.0400 0.2413 0.4287 0.068 Uiso 1 1 calc GR
H19C H 0.9774 0.2683 0.3271 0.068 Uiso 1 1 calc GR
C18 C 0.9321(3) 0.1438(2) 0.3571(2) 0.0302(7) Uani 1 1 d .
H18 H 0.9743 0.0993 0.4017 0.036 Uiso 1 1 calc R
C17 C 1.0018(3) 0.0658(3) 0.1097(2) 0.0398(9) Uani 1 1 d .
H17A H 0.9430 0.1061 0.0728 0.060 Uiso 1 1 calc GR
H17B H 0.9689 0.0065 0.1022 0.060 Uiso 1 1 calc GR
H17C H 1.0767 0.0676 0.0912 0.060 Uiso 1 1 calc GR
C16 C 1.1255(3) 0.0343(3) 0.2666(3) 0.0439(10) Uani 1 1 d .
H16A H 1.0984 -0.0264 0.2605 0.066 Uiso 1 1 calc GR
H16B H 1.1411 0.0524 0.3293 0.066 Uiso 1 1 calc GR
H16C H 1.1997 0.0398 0.2475 0.066 Uiso 1 1 calc GR
C15 C 1.0277(3) 0.0924(2) 0.2080(2) 0.0313(7) Uani 1 1 d .
H15 H 1.0581 0.1537 0.2139 0.038 Uiso 1 1 calc R
C22 C 0.7277(4) -0.2634(2) 0.3715(3) 0.0490(10) Uani 1 1 d .
H22A H 0.7215 -0.3271 0.3698 0.074 Uiso 1 1 calc GR
H22B H 0.7200 -0.2421 0.4292 0.074 Uiso 1 1 calc GR
H22C H 0.8062 -0.2459 0.3637 0.074 Uiso 1 1 calc GR
C24 C 0.6063(3) -0.0678(2) 0.3967(2) 0.0301(7) Uani 1 1 d .
H24 H 0.5541 -0.1126 0.4144 0.036 Uiso 1 1 calc R
C23 C 0.6262(4) -0.2662(2) 0.2065(3) 0.0474(10) Uani 1 1 d .
H23A H 0.5672 -0.2363 0.1582 0.071 Uiso 1 1 calc GR
H23B H 0.6044 -0.3278 0.2072 0.071 Uiso 1 1 calc GR
H23C H 0.7066 -0.2611 0.1967 0.071 Uiso 1 1 calc GR
C25 C 0.7221(4) -0.0594(3) 0.4734(2) 0.0432(9) Uani 1 1 d .
H25A H 0.7736 -0.0141 0.4588 0.065 Uiso 1 1 calc GR
H25B H 0.7653 -0.1151 0.4818 0.065 Uiso 1 1 calc GR
H25C H 0.7014 -0.0437 0.5287 0.065 Uiso 1 1 calc GR
C26 C 0.5367(3) 0.0187(2) 0.3826(2) 0.0354(8) Uani 1 1 d .
H26A H 0.5755 0.0595 0.3506 0.053 Uiso 1 1 calc GR
H26B H 0.5367 0.0434 0.4409 0.053 Uiso 1 1 calc GR
H26C H 0.4534 0.0083 0.3475 0.053 Uiso 1 1 calc GR

loop_
_atom_site_aniso_label
_atom_site_aniso_U_11
_atom_site_aniso_U_22
_atom_site_aniso_U_33
_atom_site_aniso_U_23
_atom_site_aniso_U_13
_atom_site_aniso_U_12
Ir1 0.01854(7) 0.02172(7) 0.01741(7) 0.00067(4) 0.00172(5) 0.00391(4)
O1 0.0358(15) 0.0561(17) 0.0336(14) 0.0088(12) -0.0048(11) 0.0146(12)
B1 0.0208(17) 0.0214(16) 0.0184(15) 0.0000(11) 0.0068(13) 0.0025(12)
C1 0.0317(18) 0.0344(18) 0.0262(16) 0.0034(13) 0.0071(14) 0.0077(14)
P1 0.0202(4) 0.0283(4) 0.0196(4) -0.0007(3) 0.0048(3) -0.0017(3)
P2 0.0230(4) 0.0219(4) 0.0189(4) 0.0040(3) 0.0020(3) 0.0016(3)
O2 0.077(2) 0.0432(15) 0.0231(12) -0.0027(11) 0.0028(13) 0.0266(14)
C2 0.0345(19) 0.0293(16) 0.0237(16) 0.0016(12) 0.0014(14) 0.0147(14)
C3 0.0269(16) 0.0244(14) 0.0189(13) 0.0027(11) 0.0108(12) 0.0060(12)
C4 0.0245(16) 0.0277(15) 0.0235(15) 0.0023(11) 0.0103(12) -0.0005(12)
C5 0.0340(19) 0.0324(17) 0.0349(18) 0.0062(14) 0.0145(15) -0.0054(14)
C6 0.048(2) 0.0288(17) 0.0335(18) 0.0104(14) 0.0215(16) 0.0003(15)
C7 0.044(2) 0.0283(17) 0.0296(17) 0.0090(13) 0.0149(15) 0.0123(15)
C8 0.0295(17) 0.0302(17) 0.0295(17) 0.0051(13) 0.0078(14) 0.0065(13)
C9 0.0243(15) 0.0219(14) 0.0176(14) -0.0011(11) 0.0068(12) 0.0036(12)
C10 0.0218(15) 0.0227(14) 0.0216(14) 0.0022(11) 0.0027(12) 0.0034(12)
C14 0.0228(15) 0.0290(16) 0.0227(15) 0.0044(12) 0.0033(12) 0.0056(12)
C13 0.0211(16) 0.0352(18) 0.0303(17) 0.0004(13) -0.0006(14) 0.0043(13)
C12 0.0217(16) 0.0341(18) 0.0375(18) 0.0008(14) 0.0049(14) -0.0039(13)
C11 0.0287(17) 0.0313(17) 0.0308(17) 0.0051(13) 0.0069(14) -0.0016(13)
C21 0.0354(19) 0.0239(16) 0.0392(19) 0.0097(14) 0.0069(15) 0.0002(14)
C20 0.044(2) 0.0392(19) 0.0313(18) -0.0126(15) 0.0165(16) -0.0044(16)
C19 0.049(2) 0.049(2) 0.039(2) -0.0154(17) 0.0145(18) -0.0189(18)
C18 0.0338(18) 0.0334(18) 0.0227(15) -0.0053(13) 0.0061(14) -0.0047(14)
C17 0.0250(18) 0.069(2) 0.0276(18) -0.0087(17) 0.0103(15) -0.0027(17)
C16 0.0219(18) 0.071(3) 0.037(2) -0.0062(17) 0.0047(16) 0.0021(17)
C15 0.0225(16) 0.045(2) 0.0264(16) -0.0048(14) 0.0072(13) -0.0060(14)
C22 0.055(3) 0.0279(19) 0.058(3) 0.0166(17) 0.003(2) 0.0077(17)
C24 0.0360(19) 0.0347(17) 0.0204(15) 0.0041(13) 0.0093(14) -0.0007(15)
C23 0.056(3) 0.0286(19) 0.054(2) -0.0088(17) 0.009(2) -0.0020(17)
C25 0.046(2) 0.060(2) 0.0195(17) -0.0018(15) 0.0018(16) 0.0081(19)
C26 0.037(2) 0.0402(18) 0.0311(18) -0.0055(15) 0.0131(16) 0.0013(16)

loop_
_atom_type_symbol
_atom_type_description
_atom_type_scat_dispersion_real
_atom_type_scat_dispersion_imag
_atom_type_scat_source
C C 0.0033 0.0016 'International Tables Vol C Tables 4.2.6.8 and 6.1.1.4'
H H 0.0000 0.0000 'International Tables Vol C Tables 4.2.6.8 and 6.1.1.4'
B B 0.0013 0.0007 'International Tables Vol C Tables 4.2.6.8 and 6.1.1.4'
Ir Ir -1.4442 7.9887 'International Tables Vol C Tables 4.2.6.8 and 6.1.1.4'
O O 0.0106 0.0060 'International Tables Vol C Tables 4.2.6.8 and 6.1.1.4'
P P 0.1023 0.0942 'International Tables Vol C Tables 4.2.6.8 and 6.1.1.4'

loop_
_geom_angle_atom_site_label_1
_geom_angle_atom_site_label_2
_geom_angle_atom_site_label_3
_geom_angle
B1 Ir1 P1 80.77(10)
B1 Ir1 P2 79.17(10)
C1 Ir1 B1 159.32(13)
C1 Ir1 P1 91.20(11)
C1 Ir1 P2 95.38(11)
P2 Ir1 P1 139.45(3)
C2 Ir1 B1 88.42(13)
C2 Ir1 C1 112.26(14)
C2 Ir1 P1 109.97(11)
C2 Ir1 P2 104.32(12)
C3 B1 Ir1 119.3(2)
C9 B1 Ir1 117.5(2)
C9 B1 C3 123.2(3)
O1 C1 Ir1 174.9(3)
C4 P1 Ir1 107.70(11)
C4 P1 C18 105.94(15)
C4 P1 C15 104.28(15)
C18 P1 Ir1 115.57(11)
C18 P1 C15 103.92(15)
C15 P1 Ir1 118.28(12)
C10 P2 Ir1 106.83(11)
C10 P2 C21 102.41(15)
C10 P2 C24 103.36(15)
C21 P2 Ir1 118.48(12)
C21 P2 C24 103.29(16)
C24 P2 Ir1 120.15(12)
O2 C2 Ir1 176.2(3)
C4 C3 B1 117.1(3)
C4 C3 C8 116.0(3)
C8 C3 B1 126.9(3)
C3 C4 P1 114.1(2)
C5 C4 P1 123.6(3)
C5 C4 C3 122.3(3)
C4 C5 H5 120.3
C6 C5 C4 119.4(3)
C6 C5 H5 120.3
C5 C6 H6 120.0
C7 C6 C5 120.0(3)
C7 C6 H6 120.0
C6 C7 H7 119.8
C6 C7 C8 120.4(3)
C8 C7 H7 119.8
C3 C8 H8 119.1
C7 C8 C3 121.9(3)
C7 C8 H8 119.1
C10 C9 B1 115.3(3)
C14 C9 B1 128.3(3)
C14 C9 C10 116.3(3)
C9 C10 P2 113.6(2)
C11 C10 P2 124.7(2)
C11 C10 C9 121.7(3)
C9 C14 H14 119.0
C13 C14 C9 122.0(3)
C13 C14 H14 119.0
C14 C13 H13 119.9
C12 C13 C14 120.3(3)
C12 C13 H13 119.9
C13 C12 H12 120.3
C13 C12 C11 119.5(3)
C11 C12 H12 120.3
C10 C11 H11 119.9
C12 C11 C10 120.2(3)
C12 C11 H11 119.9
P2 C21 H21 107.5
C22 C21 P2 112.5(2)
C22 C21 H21 107.5
C23 C21 P2 111.1(2)
C23 C21 H21 107.5
C23 C21 C22 110.6(3)
H20A C20 H20B 109.5
H20A C20 H20C 109.5
H20B C20 H20C 109.5
C18 C20 H20A 109.5
C18 C20 H20B 109.5
C18 C20 H20C 109.5
H19A C19 H19B 109.5
H19A C19 H19C 109.5
H19B C19 H19C 109.5
C18 C19 H19A 109.5
C18 C19 H19B 109.5
C18 C19 H19C 109.5
P1 C18 H18 106.6
C20 C18 P1 109.8(2)
C20 C18 H18 106.6
C19 C18 P1 117.0(2)
C19 C18 C20 109.8(3)
C19 C18 H18 106.6
H17A C17 H17B 109.5
H17A C17 H17C 109.5
H17B C17 H17C 109.5
C15 C17 H17A 109.5
C15 C17 H17B 109.5
C15 C17 H17C 109.5
H16A C16 H16B 109.5
H16A C16 H16C 109.5
H16B C16 H16C 109.5
C15 C16 H16A 109.5
C15 C16 H16B 109.5
C15 C16 H16C 109.5
P1 C15 H15 108.2
C17 C15 P1 111.1(2)
C17 C15 C16 110.6(3)
C17 C15 H15 108.2
C16 C15 P1 110.5(2)
C16 C15 H15 108.2
C21 C22 H22A 109.5
C21 C22 H22B 109.5
C21 C22 H22C 109.5
H22A C22 H22B 109.5
H22A C22 H22C 109.5
H22B C22 H22C 109.5
P2 C24 H24 107.8
C25 C24 P2 112.5(2)
C25 C24 H24 107.8
C26 C24 P2 110.4(2)
C26 C24 H24 107.8
C26 C24 C25 110.4(3)
C21 C23 H23A 109.5
C21 C23 H23B 109.5
C21 C23 H23C 109.5
H23A C23 H23B 109.5
H23A C23 H23C 109.5
H23B C23 H23C 109.5
C24 C25 H25A 109.5
C24 C25 H25B 109.5
C24 C25 H25C 109.5
H25A C25 H25B 109.5
H25A C25 H25C 109.5
H25B C25 H25C 109.5
C24 C26 H26A 109.5
C24 C26 H26B 109.5
C24 C26 H26C 109.5
H26A C26 H26B 109.5
H26A C26 H26C 109.5
H26B C26 H26C 109.5

loop_
_geom_bond_atom_site_label_1
_geom_bond_atom_site_label_2
_geom_bond_distance
Ir1 B1 2.137(3)
Ir1 C1 1.935(3)
Ir1 P1 2.3082(14)
Ir1 P2 2.2985(13)
Ir1 C2 1.890(3)
O1 C1 1.144(4)
B1 C3 1.593(4)
B1 C9 1.591(5)
P1 C4 1.815(3)
P1 C18 1.852(3)
P1 C15 1.859(3)
P2 C10 1.810(3)
P2 C21 1.857(3)
P2 C24 1.861(3)
O2 C2 1.142(4)
C3 C4 1.408(4)
C3 C8 1.408(4)
C4 C5 1.403(4)
C5 H5 0.9500
C5 C6 1.384(5)
C6 H6 0.9500
C6 C7 1.378(5)
C7 H7 0.9500
C7 C8 1.394(5)
C8 H8 0.9500
C9 C10 1.412(4)
C9 C14 1.402(4)
C10 C11 1.389(4)
C14 H14 0.9500
C14 C13 1.388(5)
C13 H13 0.9500
C13 C12 1.385(5)
C12 H12 0.9500
C12 C11 1.385(4)
C11 H11 0.9500
C21 H21 1.0000
C21 C22 1.530(5)
C21 C23 1.524(5)
C20 H20A 0.9800
C20 H20B 0.9800
C20 H20C 0.9800
C20 C18 1.526(5)
C19 H19A 0.9800
C19 H19B 0.9800
C19 H19C 0.9800
C19 C18 1.523(5)
C18 H18 1.0000
C17 H17A 0.9800
C17 H17B 0.9800
C17 H17C 0.9800
C17 C15 1.528(5)
C16 H16A 0.9800
C16 H16B 0.9800
C16 H16C 0.9800
C16 C15 1.529(5)
C15 H15 1.0000
C22 H22A 0.9800
C22 H22B 0.9800
C22 H22C 0.9800
C24 H24 1.0000
C24 C25 1.536(5)
C24 C26 1.536(5)
C23 H23A 0.9800
C23 H23B 0.9800
C23 H23C 0.9800
C25 H25A 0.9800
C25 H25B 0.9800
C25 H25C 0.9800
C26 H26A 0.9800
C26 H26B 0.9800
C26 H26C 0.9800

loop_
_geom_torsion_atom_site_label_1
_geom_torsion_atom_site_label_2
_geom_torsion_atom_site_label_3
_geom_torsion_atom_site_label_4
_geom_torsion
Ir1 B1 C3 C4 -7.9(3)
Ir1 B1 C3 C8 171.4(2)
Ir1 B1 C9 C10 25.0(3)
Ir1 B1 C9 C14 -155.9(3)
Ir1 P1 C4 C3 7.5(2)
Ir1 P1 C4 C5 -172.1(2)
Ir1 P1 C18 C20 -66.2(3)
Ir1 P1 C18 C19 167.9(2)
Ir1 P1 C15 C17 61.7(3)
Ir1 P1 C15 C16 -61.5(3)
Ir1 P2 C10 C9 -14.2(2)
Ir1 P2 C10 C11 164.9(2)
Ir1 P2 C21 C22 69.7(3)
Ir1 P2 C21 C23 -54.8(3)
Ir1 P2 C24 C25 -44.2(3)
Ir1 P2 C24 C26 79.6(3)
B1 C3 C4 P1 -0.6(3)
B1 C3 C4 C5 179.0(3)
B1 C3 C8 C7 -177.9(3)
B1 C9 C10 P2 -4.8(3)
B1 C9 C10 C11 176.0(3)
B1 C9 C14 C13 -177.5(3)
P1 C4 C5 C6 179.3(2)
P2 C10 C11 C12 -176.9(3)
C3 B1 C9 C10 -155.2(3)
C3 B1 C9 C14 23.9(5)
C3 C4 C5 C6 -0.3(5)
C4 P1 C18 C20 52.9(3)
C4 P1 C18 C19 -73.0(3)
C4 P1 C15 C17 -57.9(3)
C4 P1 C15 C16 179.0(2)
C4 C3 C8 C7 1.4(4)
C4 C5 C6 C7 -0.2(5)
C5 C6 C7 C8 1.2(5)
C6 C7 C8 C3 -1.9(5)
C8 C3 C4 P1 -179.9(2)
C8 C3 C4 C5 -0.3(4)
C9 B1 C3 C4 172.4(3)
C9 B1 C3 C8 -8.4(5)
C9 C10 C11 C12 2.2(5)
C9 C14 C13 C12 1.0(5)
C10 P2 C21 C22 -173.1(3)
C10 P2 C21 C23 62.3(3)
C10 P2 C24 C25 -163.0(3)
C10 P2 C24 C26 -39.2(3)
C10 C9 C14 C13 1.6(4)
C14 C9 C10 P2 176.0(2)
C14 C9 C10 C11 -3.2(4)
C14 C13 C12 C11 -2.1(5)
C13 C12 C11 C10 0.5(5)
C21 P2 C10 C9 -139.4(2)
C21 P2 C10 C11 39.7(3)
C21 P2 C24 C25 90.5(3)
C21 P2 C24 C26 -145.7(3)
C18 P1 C4 C3 -116.7(2)
C18 P1 C4 C5 63.7(3)
C18 P1 C15 C17 -168.7(3)
C18 P1 C15 C16 68.2(3)
C15 P1 C4 C3 134.0(2)
C15 P1 C4 C5 -45.6(3)
C15 P1 C18 C20 162.5(2)
C15 P1 C18 C19 36.6(3)
C24 P2 C10 C9 113.4(2)
C24 P2 C10 C11 -67.4(3)
C24 P2 C21 C22 -65.9(3)
C24 P2 C21 C23 169.5(3)
